data_7718846
loop_
_publ_author_name
'Sahu, Priyanka'
'Jana, Narayan Ch'
'Das, Ananya'
'Chatterjee, Nabanita'
'Gach-Janczak, Katarzyna'
'Dinda, Joydev'

_publ_section_title
;
 Mitochondria-mediated anti-proliferation of triple-negative breast cancer
 cells by Pd(II)-, Pt(II)-, and Au(III)-NHC complexes of NCN pincers.
;
_journal_issue 25
_journal_name_full 'Dalton transactions (Cambridge, England : 2003)'
_journal_page_first 10003
_journal_page_last 10021
_journal_paper_doi 10.1039/d5dt00471c
_journal_volume 54
_journal_year 2025
_chemical_formula_moiety 'C21 H20 Cl N6 Pd, F6 P, C1.5 H3.75 O0.375, 0.25(C2 H3 N)'
_chemical_formula_sum 'C23 H24.5 Cl F6 N6.25 O0.38 P Pd'
_chemical_formula_weight 681.31
_space_group_crystal_system monoclinic
_space_group_IT_number 15
_space_group_name_Hall '-C 2yc'
_space_group_name_H-M_alt 'C 1 2/c 1'
_atom_sites_solution_hydrogens geom
_atom_sites_solution_primary dual
_audit_creation_date 2025-04-08
_audit_creation_method
;
Olex2 1.5
(compiled 2024.02.16 svn.r378c4104 for OlexSys, GUI svn.r6928)
;
_audit_update_record
;
2025-05-06 deposited with the CCDC.	2025-05-21 downloaded from the CCDC.
;
_cell_angle_alpha 90
_cell_angle_beta 110.749(5)
_cell_angle_gamma 90
_cell_formula_units_Z 8
_cell_length_a 24.0097(10)
_cell_length_b 7.9195(3)
_cell_length_c 28.7829(12)
_cell_measurement_reflns_used 23014
_cell_measurement_temperature 100.00(10)
_cell_measurement_theta_max 32.2910
_cell_measurement_theta_min 1.8300
_cell_volume 5118.0(4)
_computing_cell_refinement 'CrysAlisPro 1.171.40.67a (Rigaku OD, 2019)'
_computing_data_collection 'CrysAlisPro 1.171.40.67a (Rigaku OD, 2019)'
_computing_data_reduction 'CrysAlisPro 1.171.40.67a (Rigaku OD, 2019)'
_computing_molecular_graphics 'Olex2 1.5 (Dolomanov et al., 2009)'
_computing_publication_material 'Olex2 1.5 (Dolomanov et al., 2009)'
_computing_structure_refinement 'SHELXL 2016/6 (Sheldrick, 2015)'
_computing_structure_solution 'SHELXT 2018/2 (Sheldrick, 2018)'
_diffrn_ambient_temperature 100.00(10)
_diffrn_detector_area_resol_mean 5.8140
_diffrn_detector_type 'Pilatus 200K'
_diffrn_measured_fraction_theta_full 0.999
_diffrn_measured_fraction_theta_max 0.845
_diffrn_measurement_details
;
List of Runs (angles in degrees, time in seconds):

  # Type    Start    End  Width  t~exp~   \w     \q     \k     \f   Frames
#--------------------------------------------------------------------------
  1  \w     24.00  76.00   0.50   47.88    --    7.63-158.00 144.00  104
  2  \w      0.00  54.00   0.50   47.88    --    7.63-118.00 -61.00  108
  3  \w    -59.00  11.00   0.50   47.88    --    7.63 -37.00-150.00  140
  4  \w    -42.00  15.00   0.50   47.88    --   -8.26 -77.00 -60.00  114
  5  \w    -42.00  12.00   0.50   47.88    --   -8.26 -77.00   0.00  108
  6  \w     -8.00  54.00   0.50   47.88    --   -8.26  37.00 150.00  124
  7  \w    -41.00  15.00   0.50   47.88    --   -8.26 -77.00-180.00  112
  8  \w    -42.00  15.00   0.50   47.88    --   -8.26 -77.00  90.00  114
;
_diffrn_measurement_device 'four-circle diffractometer'
_diffrn_measurement_device_type 'SuperNova, Dual, Cu at home/near, Pilatus 200K'
_diffrn_measurement_method '\w scans'
_diffrn_radiation_type MoK\a
_diffrn_radiation_wavelength 0.71073
_diffrn_reflns_av_R_equivalents 0.0516
_diffrn_reflns_av_unetI/netI 0.0292
_diffrn_reflns_Laue_measured_fraction_full 0.999
_diffrn_reflns_Laue_measured_fraction_max 0.845
_diffrn_reflns_limit_h_max 32
_diffrn_reflns_limit_h_min -32
_diffrn_reflns_limit_k_max 11
_diffrn_reflns_limit_k_min -11
_diffrn_reflns_limit_l_max 42
_diffrn_reflns_limit_l_min -38
_diffrn_reflns_number 36608
_diffrn_reflns_point_group_measured_fraction_full 0.999
_diffrn_reflns_point_group_measured_fraction_max 0.845
_diffrn_reflns_theta_full 25.242
_diffrn_reflns_theta_max 31.959
_diffrn_reflns_theta_min 2.727
_exptl_absorpt_coefficient_mu 0.965
_exptl_absorpt_correction_T_max 1.00000
_exptl_absorpt_correction_T_min 0.35523
_exptl_absorpt_correction_type multi-scan
_exptl_absorpt_process_details
;
CrysAlisPro 1.171.40.67a (Rigaku Oxford Diffraction, 2019)
Empirical absorption correction using spherical harmonics,
 implemented in SCALE3 ABSPACK scaling algorithm.
;
_exptl_crystal_colour 'light white'
_exptl_crystal_colour_modifier light
_exptl_crystal_colour_primary white
_exptl_crystal_density_diffrn 1.768
_exptl_crystal_description block
_exptl_crystal_F_000 2730
_exptl_crystal_size_max 0.2
_exptl_crystal_size_mid 0.1
_exptl_crystal_size_min 0.1
_refine_diff_density_max 1.232
_refine_diff_density_min -0.685
_refine_diff_density_rms 0.099
_refine_ls_extinction_method none
_refine_ls_goodness_of_fit_ref 1.060
_refine_ls_hydrogen_treatment constr
_refine_ls_matrix_type full
_refine_ls_number_parameters 442
_refine_ls_number_reflns 7478
_refine_ls_number_restraints 202
_refine_ls_restrained_S_all 1.067
_refine_ls_R_factor_all 0.0371
_refine_ls_R_factor_gt 0.0339
_refine_ls_shift/su_max 0.002
_refine_ls_shift/su_mean 0.000
_refine_ls_structure_factor_coef Fsqd
_refine_ls_weighting_details 'w=1/[\s^2^(Fo^2^)+(0.0359P)^2^+15.3346P] where P=(Fo^2^+2Fc^2^)/3'
_refine_ls_weighting_scheme calc
_refine_ls_wR_factor_gt 0.0834
_refine_ls_wR_factor_ref 0.0849
_reflns_Friedel_coverage 0.000
_reflns_number_gt 6880
_reflns_number_total 7478
_reflns_threshold_expression 'I > 2\s(I)'
_cod_data_source_file d5dt00471c2.cif
_cod_data_source_block complex-2
_cod_depositor_comments 'Adding full bibliography for 7718845--7718846.cif.'
_cod_original_formula_sum 'C23 H24.50 Cl F6 N6.25 O0.38 P Pd'
_cod_database_code 7718846
_shelx_shelxl_version_number 2016/6
_shelx_space_group_comment
;
The symmetry employed for this shelxl refinement is uniquely defined
by the following loop, which should always be used as a source of
symmetry information in preference to the above space-group names.
They are only intended as comments.
;
_shelx_estimated_absorpt_t_max 0.910
_shelx_estimated_absorpt_t_min 0.830
_olex2_refinement_description
;
1. Fixed Uiso
 At 1.2 times of:
  All C(H) groups, All C(H,H) groups
 At 1.5 times of:
  All C(H,H,H) groups
2. Restrained distances
 P1B-F3 \\sim P1B-F3A
 with sigma of 0.02
 P1B-F1 \\sim P1B-F6A
 with sigma of 0.02
 P1B-F5 \\sim P1B-F5A
 with sigma of 0.02
 P1B-F2 \\sim P1B-F2A
 with sigma of 0.02
3. Uiso/Uaniso restraints and constraints
Uanis(C25) \\sim Ueq, Uanis(C24) \\sim Ueq, Uanis(N7) \\sim Ueq, Uanis(O1)
\\sim Ueq: with sigma of 0.01 and sigma for terminal atoms of 0.02
Uanis(C22) \\sim Ueq, Uanis(C23) \\sim Ueq: with sigma of 0.01 and sigma for
terminal atoms of 0.02
Uanis(F2A) \\sim Ueq, Uanis(F3) \\sim Ueq, Uanis(F2) \\sim Ueq, Uanis(P1B)
\\sim Ueq, Uanis(F3A) \\sim Ueq, Uanis(F1B) \\sim Ueq, Uanis(F1) \\sim Ueq,
Uanis(F5A) \\sim Ueq, Uanis(F5) \\sim Ueq, Uanis(F4A) \\sim Ueq, Uanis(F6A)
\\sim Ueq: with sigma of 0.01 and sigma for terminal atoms of 0.02
Uanis(F1A) \\sim Ueq, Uanis(F1B) \\sim Ueq: with sigma of 0.01 and sigma for
terminal atoms of 0.02
Uanis(P1A) \\sim Ueq, Uanis(P1B) \\sim Ueq: with sigma of 0.01 and sigma for
terminal atoms of 0.02
Uanis(F1) \\sim Ueq, Uanis(F5A) \\sim Ueq, Uanis(F4A) \\sim Ueq, Uanis(F5)
\\sim Ueq, Uanis(F6A) \\sim Ueq, Uanis(F3) \\sim Ueq, Uanis(F2A) \\sim Ueq,
Uanis(F2) \\sim Ueq, Uanis(F3A) \\sim Ueq, Uanis(F1A) \\sim Ueq, Uanis(F1B)
\\sim Ueq: with sigma of 0.01 and sigma for terminal atoms of 0.02
Uanis(F4) \\sim Ueq: with sigma of 0.01 and sigma for terminal atoms of 0.02
4. Rigid body (RIGU) restrains
 C25, C24, N7, O1
 with sigma for 1-2 distances of 0.002 and sigma for 1-3 distances of 0.002
 O1, C22, C23
 with sigma for 1-2 distances of 0.002 and sigma for 1-3 distances of 0.002
 F2A, F2, F3, F6A, P1B, F5, F3A, F5A, F1, F4A, F1B
 with sigma for 1-2 distances of 0.002 and sigma for 1-3 distances of 0.002
 P1A, P1B
 with sigma for 1-2 distances of 0.002 and sigma for 1-3 distances of 0.002
 F4
 with sigma for 1-2 distances of 0.002 and sigma for 1-3 distances of 0.002
5. Others
 Fixed Sof: P1B(0.75) F3(0.75) F1(0.75) F1B(0.75) F5(0.75) F2(0.75) O1(0.375)
 N7(0.25) C24(0.25) C25(0.25) H25A(0.25) H25B(0.25) H25C(0.25) C22(0.75)
 H22A(0.75) H22B(0.75) C23(0.75) H23A(0.75) H23B(0.75) H23C(0.75) F3A(0.25)
 F2A(0.25) F4A(0.25) F6A(0.75) F5A(0.25) F1A(0.25) P1A(0.25) F4(0.25)
6.a Secondary CH2 refined with riding coordinates:
 C9(H9A,H9B), C13(H13A,H13B), C22(H22A,H22B)
6.b Aromatic/amide H refined with riding coordinates:
 C17(H17), C11(H11), C12(H12), C18(H18), C20(H20), C5(H5), C2(H2), C3(H3),
 C19(H19), C4(H4)
6.c Idealised Me refined as rotating group:
 C7(H7A,H7B,H7C), C15(H15A,H15B,H15C), C25(H25A,H25B,H25C), C23(H23A,H23B,H23C)
;
_olex2_submission_special_instructions 'No special instructions were received'
_oxdiff_exptl_absorpt_empirical_details
;
Empirical correction (ABSPACK) includes:
- Absorption correction using spherical harmonics
- Frame scaling
;

loop_
_space_group_symop_operation_xyz
'x, y, z'
'-x, y, -z+1/2'
'x+1/2, y+1/2, z'
'-x+1/2, y+1/2, -z+1/2'
'-x, -y, -z'
'x, -y, z-1/2'
'-x+1/2, -y+1/2, -z'
'x+1/2, -y+1/2, z-1/2'

loop_
_atom_site_label
_atom_site_type_symbol
_atom_site_fract_x
_atom_site_fract_y
_atom_site_fract_z
_atom_site_U_iso_or_equiv
_atom_site_adp_type
_atom_site_occupancy
_atom_site_site_symmetry_order
_atom_site_calc_flag
_atom_site_refinement_flags_posn
_atom_site_refinement_flags_adp
_atom_site_refinement_flags_occupancy
_atom_site_disorder_assembly
_atom_site_disorder_group
Pd1 Pd 0.26255(2) 0.79093(2) 0.26303(2) 0.01531(5) Uani 1 1 d . . . . .
Cl1 Cl 0.16840(2) 0.74796(7) 0.26896(2) 0.02149(10) Uani 1 1 d . . . . .
P1B P 0.4103(3) 0.7550(7) 0.0812(2) 0.0211(6) Uani 0.75 1 d D U P A -1
F3 F 0.3720(5) 0.8612(12) 0.1069(3) 0.0259(11) Uani 0.75 1 d . U P A -1
F1 F 0.4477(4) 0.6475(9) 0.0561(3) 0.0402(14) Uani 0.75 1 d D U P A -1
F1B F 0.4715(2) 0.8111(5) 0.12387(18) 0.0372(8) Uani 0.75 1 d . U P A -1
N1 N 0.22580(8) 0.7897(2) 0.18742(7) 0.0174(3) Uani 1 1 d . . . . .
N5 N 0.30785(8) 0.8067(2) 0.33873(7) 0.0179(3) Uani 1 1 d . . . . .
F5 F 0.4069(2) 0.9073(6) 0.04463(14) 0.0511(10) Uani 0.75 1 d . U P A -1
F2 F 0.40571(19) 0.6004(6) 0.1135(2) 0.0455(10) Uani 0.75 1 d . U P A -1
N3 N 0.35317(8) 0.7404(2) 0.21691(7) 0.0180(3) Uani 1 1 d . . . . .
N4 N 0.38967(7) 0.8740(2) 0.28560(6) 0.0173(3) Uani 1 1 d . . . . .
N6 N 0.38271(8) 0.8752(2) 0.40824(6) 0.0197(3) Uani 1 1 d . . . . .
N2 N 0.21643(8) 0.7230(2) 0.11012(7) 0.0189(3) Uani 1 1 d . . . . .
C14 C 0.36053(9) 0.8826(2) 0.35804(7) 0.0180(4) Uani 1 1 d . . . . .
C21 C 0.29509(10) 0.7430(3) 0.37940(8) 0.0193(4) Uani 1 1 d . . . . .
C16 C 0.34202(10) 0.7864(3) 0.42269(8) 0.0213(4) Uani 1 1 d . . . . .
C6 C 0.16453(10) 0.8067(3) 0.10704(8) 0.0189(4) Uani 1 1 d . . . . .
C1 C 0.17059(9) 0.8501(3) 0.15567(7) 0.0174(4) Uani 1 1 d . . . . .
C17 C 0.34389(11) 0.7429(3) 0.47035(8) 0.0251(4) Uani 1 1 d . . . . .
H17 H 0.376413 0.773351 0.499352 0.030 Uiso 1 1 calc R U . . .
C11 C 0.41247(10) 0.7716(3) 0.22391(9) 0.0231(4) Uani 1 1 d . . . . .
H11 H 0.432995 0.739175 0.202520 0.028 Uiso 1 1 calc R U . . .
C8 C 0.25168(9) 0.7195(2) 0.15853(8) 0.0174(4) Uani 1 1 d . . . . .
C9 C 0.31239(9) 0.6429(3) 0.17582(8) 0.0194(4) Uani 1 1 d . . . . .
H9A H 0.310285 0.525328 0.186771 0.023 Uiso 1 1 calc R U . . .
H9B H 0.327518 0.639997 0.147989 0.023 Uiso 1 1 calc R U . . .
C12 C 0.43519(9) 0.8569(3) 0.26701(8) 0.0226(4) Uani 1 1 d . . . . .
H12 H 0.474812 0.897414 0.281790 0.027 Uiso 1 1 calc R U . . .
C18 C 0.29575(12) 0.6534(3) 0.47271(9) 0.0281(5) Uani 1 1 d . . . . .
H18 H 0.294869 0.621026 0.504225 0.034 Uiso 1 1 calc R U . . .
C13 C 0.39320(9) 0.9709(3) 0.32934(7) 0.0182(4) Uani 1 1 d . . . . .
H13A H 0.375645 1.084172 0.319171 0.022 Uiso 1 1 calc R U . . .
H13B H 0.435470 0.985902 0.350718 0.022 Uiso 1 1 calc R U . . .
C20 C 0.24684(10) 0.6505(3) 0.38243(8) 0.0224(4) Uani 1 1 d . . . . .
H20 H 0.214708 0.617651 0.353452 0.027 Uiso 1 1 calc R U . . .
C7 C 0.23075(10) 0.6586(3) 0.06792(8) 0.0243(4) Uani 1 1 d . . . . .
H7A H 0.193907 0.643590 0.039245 0.037 Uiso 1 1 calc R U . . .
H7B H 0.251247 0.549818 0.076805 0.037 Uiso 1 1 calc R U . . .
H7C H 0.256653 0.739244 0.059505 0.037 Uiso 1 1 calc R U . . .
C5 C 0.11461(10) 0.8485(3) 0.06605(8) 0.0239(4) Uani 1 1 d . . . . .
H5 H 0.111333 0.818591 0.033218 0.029 Uiso 1 1 calc R U . . .
C10 C 0.33936(9) 0.8043(2) 0.25459(7) 0.0173(4) Uani 1 1 d . . . . .
C2 C 0.12553(9) 0.9417(3) 0.16464(8) 0.0200(4) Uani 1 1 d . . . . .
H2 H 0.129230 0.974741 0.197330 0.024 Uiso 1 1 calc R U . . .
C3 C 0.07556(10) 0.9824(3) 0.12429(9) 0.0239(4) Uani 1 1 d . . . . .
H3 H 0.044170 1.043201 0.129493 0.029 Uiso 1 1 calc R U . . .
C15 C 0.43995(10) 0.9359(3) 0.44260(8) 0.0258(4) Uani 1 1 d . . . . .
H15A H 0.468307 0.841928 0.452154 0.039 Uiso 1 1 calc R U . . .
H15B H 0.434682 0.982613 0.472300 0.039 Uiso 1 1 calc R U . . .
H15C H 0.455266 1.023917 0.426380 0.039 Uiso 1 1 calc R U . . .
C19 C 0.24792(11) 0.6089(3) 0.42955(9) 0.0269(5) Uani 1 1 d . . . . .
H19 H 0.215303 0.548384 0.432754 0.032 Uiso 1 1 calc R U . . .
C4 C 0.06994(10) 0.9362(3) 0.07568(9) 0.0260(4) Uani 1 1 d . . . . .
H4 H 0.034742 0.965637 0.048853 0.031 Uiso 1 1 calc R U . . .
O1 O 0.000000 0.7315(5) 0.250000 0.0500(10) Uani 0.75 2 d S TU P B 2
N7 N 0.0355(8) 0.714(2) 0.4153(7) 0.078(4) Uani 0.25 1 d . U P C -1
C24 C 0.0577(7) 0.7340(19) 0.3864(7) 0.055(3) Uani 0.25 1 d . U P C -1
C25 C 0.0854(10) 0.745(2) 0.3498(8) 0.063(5) Uani 0.25 1 d . U P C -1
H25A H 0.057410 0.794534 0.319344 0.095 Uiso 0.25 1 calc R U P C -1
H25B H 0.096529 0.631127 0.342683 0.095 Uiso 0.25 1 calc R U P C -1
H25C H 0.121088 0.815271 0.362482 0.095 Uiso 0.25 1 calc R U P C -1
C22 C 0.02771(19) 0.8327(5) 0.29221(17) 0.0439(9) Uani 0.75 1 d . U P B 2
H22A H -0.002219 0.905938 0.298572 0.053 Uiso 0.75 1 calc R U P B 2
H22B H 0.058139 0.905760 0.286528 0.053 Uiso 0.75 1 calc R U P B 2
C23 C 0.0562(3) 0.7209(8) 0.3357(2) 0.0567(14) Uani 0.75 1 d . U P B 2
H23A H 0.081274 0.637357 0.327337 0.085 Uiso 0.75 1 calc R U P B 2
H23B H 0.025343 0.662676 0.344562 0.085 Uiso 0.75 1 calc R U P B 2
H23C H 0.080853 0.788960 0.363973 0.085 Uiso 0.75 1 calc R U P B 2
F3A F 0.4258(6) 0.619(2) 0.1238(5) 0.053(4) Uani 0.25 1 d . U P A 1
F2A F 0.3787(14) 0.883(4) 0.1148(10) 0.027(4) Uani 0.25 1 d . U P A 1
F4A F 0.4231(5) 0.9526(14) 0.0599(4) 0.043(3) Uani 0.25 1 d . U P A 1
F6A F 0.35094(18) 0.6798(5) 0.04251(17) 0.0499(10) Uani 0.75 1 d D U P A -1
F5A F 0.4495(12) 0.691(2) 0.0549(10) 0.035(3) Uani 0.25 1 d . U P A 1
F1A F 0.4688(8) 0.8704(18) 0.1193(7) 0.058(4) Uani 0.25 1 d . U P A 1
P1A P 0.4128(9) 0.787(2) 0.0851(7) 0.022(2) Uani 0.25 1 d . U P A 1
F4 F 0.3505(5) 0.7592(15) 0.0377(4) 0.045(3) Uani 0.25 1 d . U P A 1

loop_
_atom_site_aniso_label
_atom_site_aniso_U_11
_atom_site_aniso_U_22
_atom_site_aniso_U_33
_atom_site_aniso_U_23
_atom_site_aniso_U_13
_atom_site_aniso_U_12
Pd1 0.01752(8) 0.01514(8) 0.01605(8) -0.00138(5) 0.00936(6) -0.00055(5)
Cl1 0.0202(2) 0.0287(2) 0.0185(2) -0.00731(18) 0.01049(19) -0.00779(18)
P1B 0.0171(7) 0.0331(15) 0.0124(8) 0.0003(9) 0.0045(6) 0.0052(9)
F3 0.027(2) 0.029(2) 0.022(2) -0.0009(16) 0.0098(18) 0.0055(17)
F1 0.0280(19) 0.069(4) 0.0226(15) -0.007(2) 0.0081(13) 0.018(2)
F1B 0.0221(12) 0.054(2) 0.0290(13) -0.0106(14) 0.0017(10) 0.0003(15)
N1 0.0200(8) 0.0160(8) 0.0184(8) -0.0010(6) 0.0095(7) -0.0009(6)
N5 0.0208(8) 0.0150(7) 0.0198(8) -0.0007(6) 0.0098(7) 0.0018(6)
F5 0.065(2) 0.060(2) 0.0337(18) 0.0213(15) 0.0241(16) 0.0091(16)
F2 0.056(2) 0.0293(13) 0.065(3) 0.0006(14) 0.0395(19) 0.0021(14)
N3 0.0192(8) 0.0181(8) 0.0191(8) 0.0028(6) 0.0098(7) 0.0036(6)
N4 0.0168(8) 0.0196(8) 0.0167(8) 0.0023(6) 0.0073(6) 0.0042(6)
N6 0.0233(8) 0.0201(8) 0.0171(8) -0.0003(6) 0.0088(7) 0.0027(7)
N2 0.0237(9) 0.0190(8) 0.0164(8) -0.0016(6) 0.0102(7) -0.0018(6)
C14 0.0212(9) 0.0157(8) 0.0183(9) 0.0007(7) 0.0086(8) 0.0044(7)
C21 0.0271(10) 0.0161(9) 0.0187(9) 0.0000(7) 0.0129(8) 0.0031(7)
C16 0.0269(10) 0.0190(9) 0.0215(10) 0.0004(7) 0.0128(9) 0.0042(8)
C6 0.0224(10) 0.0176(9) 0.0190(9) -0.0018(7) 0.0102(8) -0.0034(7)
C1 0.0199(9) 0.0155(8) 0.0176(9) -0.0004(7) 0.0078(7) -0.0026(7)
C17 0.0337(12) 0.0255(10) 0.0193(10) 0.0007(8) 0.0135(9) 0.0054(9)
C11 0.0193(10) 0.0293(11) 0.0246(10) 0.0023(8) 0.0127(8) 0.0037(8)
C8 0.0229(10) 0.0142(8) 0.0182(9) -0.0001(7) 0.0110(8) -0.0023(7)
C9 0.0250(10) 0.0177(9) 0.0197(9) -0.0007(7) 0.0128(8) 0.0012(7)
C12 0.0169(9) 0.0299(11) 0.0239(10) 0.0027(8) 0.0106(8) 0.0046(8)
C18 0.0415(13) 0.0272(11) 0.0228(10) 0.0020(9) 0.0204(10) 0.0045(10)
C13 0.0188(9) 0.0189(9) 0.0176(9) 0.0007(7) 0.0072(7) 0.0013(7)
C20 0.0287(11) 0.0198(9) 0.0227(10) -0.0017(8) 0.0142(9) -0.0004(8)
C7 0.0295(11) 0.0282(11) 0.0194(10) -0.0055(8) 0.0137(9) -0.0039(9)
C5 0.0268(11) 0.0255(10) 0.0199(10) -0.0012(8) 0.0088(9) -0.0030(8)
C10 0.0214(9) 0.0150(8) 0.0170(9) 0.0043(7) 0.0088(8) 0.0030(7)
C2 0.0216(9) 0.0177(9) 0.0227(10) -0.0022(7) 0.0103(8) -0.0028(7)
C3 0.0224(10) 0.0214(10) 0.0288(11) -0.0002(8) 0.0101(9) 0.0004(8)
C15 0.0246(11) 0.0320(12) 0.0198(10) -0.0025(8) 0.0068(9) 0.0007(9)
C19 0.0365(12) 0.0232(10) 0.0291(11) 0.0018(9) 0.0215(10) 0.0014(9)
C4 0.0233(10) 0.0296(11) 0.0230(10) 0.0026(9) 0.0056(9) -0.0004(9)
O1 0.046(2) 0.036(2) 0.070(3) 0.000 0.023(2) 0.000
N7 0.082(9) 0.071(9) 0.103(9) 0.025(7) 0.061(8) 0.014(7)
C24 0.052(6) 0.046(6) 0.073(7) 0.009(5) 0.032(5) 0.004(5)
C25 0.086(12) 0.036(8) 0.088(11) 0.016(8) 0.056(9) 0.014(8)
C22 0.046(2) 0.0248(16) 0.070(2) -0.0077(15) 0.0315(19) -0.0071(14)
C23 0.068(4) 0.035(2) 0.066(3) -0.0061(19) 0.022(3) -0.009(2)
F3A 0.086(8) 0.055(7) 0.031(5) 0.029(4) 0.036(5) 0.041(6)
F2A 0.024(6) 0.035(7) 0.025(7) -0.004(5) 0.013(5) 0.005(5)
F4A 0.045(5) 0.046(5) 0.051(6) 0.028(4) 0.032(5) 0.016(4)
F6A 0.0292(13) 0.072(2) 0.0503(19) -0.0319(18) 0.0163(12) -0.0087(17)
F5A 0.029(5) 0.049(7) 0.035(5) -0.002(5) 0.022(4) 0.001(5)
F1A 0.029(5) 0.085(9) 0.059(7) -0.024(7) 0.013(4) -0.003(7)
P1A 0.016(2) 0.037(5) 0.015(3) 0.002(3) 0.007(2) 0.005(3)
F4 0.014(3) 0.097(7) 0.017(3) -0.011(5) -0.004(2) 0.015(5)

loop_
_atom_type_symbol
_atom_type_description
_atom_type_scat_dispersion_real
_atom_type_scat_dispersion_imag
_atom_type_scat_source
C C 0.0033 0.0016 'International Tables Vol C Tables 4.2.6.8 and 6.1.1.4'
H H 0.0000 0.0000 'International Tables Vol C Tables 4.2.6.8 and 6.1.1.4'
Cl Cl 0.1484 0.1585 'International Tables Vol C Tables 4.2.6.8 and 6.1.1.4'
F F 0.0171 0.0103 'International Tables Vol C Tables 4.2.6.8 and 6.1.1.4'
N N 0.0061 0.0033 'International Tables Vol C Tables 4.2.6.8 and 6.1.1.4'
O O 0.0106 0.0060 'International Tables Vol C Tables 4.2.6.8 and 6.1.1.4'
P P 0.1023 0.0942 'International Tables Vol C Tables 4.2.6.8 and 6.1.1.4'
Pd Pd -0.9988 1.0072 'International Tables Vol C Tables 4.2.6.8 and 6.1.1.4'

loop_
_geom_angle_atom_site_label_1
_geom_angle_atom_site_label_2
_geom_angle_atom_site_label_3
_geom_angle
_geom_angle_site_symmetry_1
_geom_angle_site_symmetry_3
_geom_angle_publ_flag
N1 Pd1 Cl1 90.75(5) . . ?
N1 Pd1 N5 173.49(7) . . ?
N5 Pd1 Cl1 95.32(5) . . ?
C10 Pd1 Cl1 174.11(6) . . ?
C10 Pd1 N1 86.44(8) . . ?
C10 Pd1 N5 87.73(8) . . ?
F3 P1B F2A 8.5(12) . . ?
F3 P1B F4A 83.9(6) . . ?
F3 P1B F1A 84.2(8) . . ?
F1 P1B F3 179.1(7) . . ?
F1 P1B F1B 89.2(5) . . ?
F1 P1B F2A 172.0(10) . . ?
F1 P1B F4A 97.0(6) . . ?
F1 P1B F1A 96.4(8) . . ?
F1B P1B F3 91.2(5) . . ?
F1B P1B F2A 82.8(10) . . ?
F1B P1B F4A 78.2(5) . . ?
F1B P1B F1A 16.5(6) . . ?
F5 P1B F3 90.2(5) . . ?
F5 P1B F1 90.5(5) . . ?
F5 P1B F1B 96.6(4) . . ?
F5 P1B F2A 89.7(11) . . ?
F5 P1B F4A 19.7(4) . . ?
F5 P1B F1A 81.7(7) . . ?
F2 P1B F3 87.9(6) . . ?
F2 P1B F1 91.2(4) . . ?
F2 P1B F1B 90.0(4) . . ?
F2 P1B F5 173.1(5) . . ?
F2 P1B F3A 18.0(6) . . ?
F2 P1B F2A 89.5(12) . . ?
F2 P1B F4A 165.5(6) . . ?
F2 P1B F6A 83.5(4) . . ?
F2 P1B F1A 104.7(7) . . ?
F3A P1B F3 90.8(8) . . ?
F3A P1B F1 88.5(7) . . ?
F3A P1B F1B 72.3(6) . . ?
F3A P1B F5 168.8(7) . . ?
F3A P1B F2A 89.7(13) . . ?
F3A P1B F4A 149.8(8) . . ?
F3A P1B F6A 101.3(7) . . ?
F3A P1B F1A 87.3(9) . . ?
F4A P1B F2A 80.7(12) . . ?
F6A P1B F3 90.1(5) . . ?
F6A P1B F1 89.5(4) . . ?
F6A P1B F1B 173.4(5) . . ?
F6A P1B F5 89.8(4) . . ?
F6A P1B F2A 98.5(10) . . ?
F6A P1B F4A 108.4(5) . . ?
F6A P1B F1A 169.7(7) . . ?
F5A P1B F3 168.2(10) . . ?
F5A P1B F1 12.7(10) . . ?
F5A P1B F1B 85.0(11) . . ?
F5A P1B F5 79.2(9) . . ?
F5A P1B F2 103.2(9) . . ?
F5A P1B F3A 98.6(11) . . ?
F5A P1B F2A 162.4(14) . . ?
F5A P1B F4A 84.4(9) . . ?
F5A P1B F6A 95.1(11) . . ?
F5A P1B F1A 89.1(12) . . ?
F5A P1B F4 99.7(12) . . ?
F1A P1B F2A 75.7(12) . . ?
F1A P1B F4A 62.6(7) . . ?
F4 P1B F3 80.9(6) . . ?
F4 P1B F1 99.0(6) . . ?
F4 P1B F1B 162.6(6) . . ?
F4 P1B F5 68.2(6) . . ?
F4 P1B F2 105.0(6) . . ?
F4 P1B F3A 122.9(8) . . ?
F4 P1B F2A 88.5(10) . . ?
F4 P1B F4A 85.6(7) . . ?
F4 P1B F6A 23.7(4) . . ?
F4 P1B F1A 146.1(8) . . ?
P1A F3 P1B 8.6(8) . . ?
P1B F1 P1A 7.1(8) . . ?
P1A F1B P1B 8.7(8) . . ?
C1 N1 Pd1 130.27(14) . . ?
C8 N1 Pd1 123.41(15) . . ?
C8 N1 C1 106.26(17) . . ?
C14 N5 Pd1 122.34(14) . . ?
C14 N5 C21 105.66(18) . . ?
C21 N5 Pd1 131.95(15) . . ?
P1B F5 F4 54.6(4) . . ?
F4A F5 P1B 95.9(14) . . ?
F4A F5 P1A 87.4(15) . . ?
F4A F5 F4 140.2(16) . . ?
P1A F5 P1B 9.3(7) . . ?
P1A F5 F4 60.6(8) . . ?
P1B F2 P1A 7.7(7) . . ?
C11 N3 C9 124.81(18) . . ?
C10 N3 C11 110.52(18) . . ?
C10 N3 C9 124.58(18) . . ?
C12 N4 C13 125.18(18) . . ?
C10 N4 C12 110.55(17) . . ?
C10 N4 C13 123.88(17) . . ?
C14 N6 C16 106.90(18) . . ?
C14 N6 C15 128.95(18) . . ?
C16 N6 C15 124.03(18) . . ?
C6 N2 C7 125.64(18) . . ?
C8 N2 C6 107.24(17) . . ?
C8 N2 C7 127.05(19) . . ?
N5 C14 N6 112.50(18) . . ?
N5 C14 C13 125.89(18) . . ?
N6 C14 C13 121.61(18) . . ?
C16 C21 N5 108.05(19) . . ?
C16 C21 C20 119.9(2) . . ?
C20 C21 N5 132.1(2) . . ?
N6 C16 C21 106.88(19) . . ?
N6 C16 C17 129.8(2) . . ?
C21 C16 C17 123.4(2) . . ?
N2 C6 C1 106.33(18) . . ?
N2 C6 C5 130.8(2) . . ?
C5 C6 C1 122.9(2) . . ?
C6 C1 N1 107.93(18) . . ?
C6 C1 C2 119.91(19) . . ?
C2 C1 N1 132.14(19) . . ?
C16 C17 H17 122.0 . . ?
C18 C17 C16 116.0(2) . . ?
C18 C17 H17 122.0 . . ?
N3 C11 H11 126.8 . . ?
C12 C11 N3 106.44(19) . . ?
C12 C11 H11 126.8 . . ?
N1 C8 N2 112.17(19) . . ?
N1 C8 C9 125.58(19) . . ?
N2 C8 C9 122.25(18) . . ?
N3 C9 C8 110.51(16) . . ?
N3 C9 H9A 109.5 . . ?
N3 C9 H9B 109.5 . . ?
C8 C9 H9A 109.5 . . ?
C8 C9 H9B 109.5 . . ?
H9A C9 H9B 108.1 . . ?
N4 C12 H12 126.6 . . ?
C11 C12 N4 106.74(19) . . ?
C11 C12 H12 126.6 . . ?
C17 C18 H18 119.3 . . ?
C17 C18 C19 121.5(2) . . ?
C19 C18 H18 119.3 . . ?
N4 C13 C14 110.49(17) . . ?
N4 C13 H13A 109.6 . . ?
N4 C13 H13B 109.6 . . ?
C14 C13 H13A 109.6 . . ?
C14 C13 H13B 109.6 . . ?
H13A C13 H13B 108.1 . . ?
C21 C20 H20 121.4 . . ?
C19 C20 C21 117.1(2) . . ?
C19 C20 H20 121.4 . . ?
N2 C7 H7A 109.5 . . ?
N2 C7 H7B 109.5 . . ?
N2 C7 H7C 109.5 . . ?
H7A C7 H7B 109.5 . . ?
H7A C7 H7C 109.5 . . ?
H7B C7 H7C 109.5 . . ?
C6 C5 H5 121.8 . . ?
C4 C5 C6 116.4(2) . . ?
C4 C5 H5 121.8 . . ?
N3 C10 Pd1 126.68(16) . . ?
N4 C10 Pd1 127.55(15) . . ?
N4 C10 N3 105.74(18) . . ?
C1 C2 H2 121.2 . . ?
C3 C2 C1 117.6(2) . . ?
C3 C2 H2 121.2 . . ?
C2 C3 H3 119.2 . . ?
C2 C3 C4 121.7(2) . . ?
C4 C3 H3 119.2 . . ?
N6 C15 H15A 109.5 . . ?
N6 C15 H15B 109.5 . . ?
N6 C15 H15C 109.5 . . ?
H15A C15 H15B 109.5 . . ?
H15A C15 H15C 109.5 . . ?
H15B C15 H15C 109.5 . . ?
C18 C19 H19 119.0 . . ?
C20 C19 C18 122.1(2) . . ?
C20 C19 H19 119.0 . . ?
C5 C4 C3 121.4(2) . . ?
C5 C4 H4 119.3 . . ?
C3 C4 H4 119.3 . . ?
C22 O1 C22 110.7(5) . 2 ?
N7 C24 C25 175.4(18) . . ?
C24 C25 H25A 109.5 . . ?
C24 C25 H25B 109.5 . . ?
C24 C25 H25C 109.5 . . ?
H25A C25 H25B 109.5 . . ?
H25A C25 H25C 109.5 . . ?
H25B C25 H25C 109.5 . . ?
O1 C22 H22A 109.9 . . ?
O1 C22 H22B 109.9 . . ?
O1 C22 C23 108.9(4) . . ?
H22A C22 H22B 108.3 . . ?
C23 C22 H22A 109.9 . . ?
C23 C22 H22B 109.9 . . ?
C22 C23 H23A 109.5 . . ?
C22 C23 H23B 109.5 . . ?
C22 C23 H23C 109.5 . . ?
H23A C23 H23B 109.5 . . ?
H23A C23 H23C 109.5 . . ?
H23B C23 H23C 109.5 . . ?
P1B F3A P1A 8.6(7) . . ?
P1A F2A P1B 7.2(8) . . ?
F5 F4A P1B 64.4(13) . . ?
F5 F4A P1A 70.4(15) . . ?
P1A F4A P1B 6.9(8) . . ?
P1B F6A P1A 6.7(8) . . ?
F4 F6A P1B 74.1(11) . . ?
F4 F6A P1A 68.1(12) . . ?
P1B F5A P1A 8.7(8) . . ?
P1A F1A P1B 6.6(9) . . ?
F3 P1A F1 163.4(13) . . ?
F3 P1A F1B 103.1(11) . . ?
F3 P1A F5 100.7(12) . . ?
F3 P1A F2 87.0(12) . . ?
F3 P1A F3A 91.6(13) . . ?
F3 P1A F2A 10.0(13) . . ?
F3 P1A F4A 95.7(11) . . ?
F3 P1A F6A 88.0(10) . . ?
F3 P1A F5A 171.6(16) . . ?
F3 P1A F1A 96.8(12) . . ?
F3 P1A F4 81.8(11) . . ?
F1 P1A F6A 78.3(7) . . ?
F1B P1A F1 87.4(10) . . ?
F1B P1A F5 108.3(12) . . ?
F1B P1A F2 89.0(11) . . ?
F1B P1A F3A 72.5(10) . . ?
F1B P1A F2A 93.7(14) . . ?
F1B P1A F4A 88.6(10) . . ?
F1B P1A F6A 159.0(12) . . ?
F1B P1A F5A 85.0(14) . . ?
F1B P1A F1A 18.7(7) . . ?
F1B P1A F4 174.5(16) . . ?
F5 P1A F1 87.7(11) . . ?
F5 P1A F2 158.7(11) . . ?
F5 P1A F3A 167.0(14) . . ?
F5 P1A F2A 101.0(16) . . ?
F5 P1A F4A 22.2(5) . . ?
F5 P1A F6A 86.6(10) . . ?
F5 P1A F5A 78.3(13) . . ?
F5 P1A F1A 92.6(12) . . ?
F5 P1A F4 68.1(10) . . ?
F2 P1A F1 80.4(7) . . ?
F2 P1A F6A 73.7(7) . . ?
F3A P1A F1 79.3(9) . . ?
F3A P1A F2 16.5(6) . . ?
F3A P1A F6A 89.7(9) . . ?
F2A P1A F1 170.3(18) . . ?
F2A P1A F2 90.0(16) . . ?
F2A P1A F3A 91.9(17) . . ?
F2A P1A F6A 97.9(14) . . ?
F2A P1A F5A 178.3(18) . . ?
F2A P1A F4 91.1(14) . . ?
F4A P1A F1 97.3(12) . . ?
F4A P1A F2 176.7(14) . . ?
F4A P1A F3A 160.9(14) . . ?
F4A P1A F2A 92.3(15) . . ?
F4A P1A F6A 108.2(12) . . ?
F4A P1A F5A 86.4(13) . . ?
F4A P1A F4 88.5(12) . . ?
F5A P1A F1 11.1(9) . . ?
F5A P1A F2 91.2(11) . . ?
F5A P1A F3A 88.9(13) . . ?
F5A P1A F6A 83.6(12) . . ?
F5A P1A F4 90.1(14) . . ?
F1A P1A F1 97.0(13) . . ?
F1A P1A F2 106.3(13) . . ?
F1A P1A F3A 90.1(13) . . ?
F1A P1A F2A 86.8(15) . . ?
F1A P1A F4A 71.5(11) . . ?
F1A P1A F6A 175.2(15) . . ?
F1A P1A F5A 91.6(16) . . ?
F1A P1A F4 159.8(16) . . ?
F4 P1A F1 88.3(9) . . ?
F4 P1A F2 93.8(9) . . ?
F4 P1A F3A 110.1(11) . . ?
F4 P1A F6A 21.3(4) . . ?
P1B F4 F5 57.2(5) . . ?
P1B F4 P1A 9.0(7) . . ?
F6A F4 P1B 82.2(11) . . ?
F6A F4 F5 132.7(14) . . ?
F6A F4 P1A 90.6(13) . . ?
P1A F4 F5 51.4(8) . . ?

loop_
_geom_bond_atom_site_label_1
_geom_bond_atom_site_label_2
_geom_bond_distance
_geom_bond_site_symmetry_2
_geom_bond_publ_flag
Pd1 Cl1 2.3513(5) . ?
Pd1 N1 2.0383(18) . ?
Pd1 N5 2.0657(18) . ?
Pd1 C10 1.946(2) . ?
P1B F3 1.608(11) . ?
P1B F1 1.586(9) . ?
P1B F1B 1.607(8) . ?
P1B F5 1.585(8) . ?
P1B F2 1.564(8) . ?
P1B F3A 1.574(14) . ?
P1B F2A 1.75(3) . ?
P1B F4A 1.748(13) . ?
P1B F6A 1.583(7) . ?
P1B F5A 1.49(3) . ?
P1B F1A 1.707(18) . ?
P1B F4 1.536(12) . ?
F3 P1A 1.46(2) . ?
F1 P1A 1.76(2) . ?
F1B P1A 1.467(19) . ?
N1 C1 1.401(3) . ?
N1 C8 1.324(3) . ?
N5 C14 1.331(3) . ?
N5 C21 1.405(3) . ?
F5 F4A 0.592(11) . ?
F5 P1A 1.47(2) . ?
F5 F4 1.750(13) . ?
F2 P1A 1.72(2) . ?
N3 C11 1.388(3) . ?
N3 C9 1.460(3) . ?
N3 C10 1.341(3) . ?
N4 C12 1.383(3) . ?
N4 C13 1.451(3) . ?
N4 C10 1.340(3) . ?
N6 C14 1.353(3) . ?
N6 C16 1.382(3) . ?
N6 C15 1.461(3) . ?
N2 C6 1.386(3) . ?
N2 C8 1.350(3) . ?
N2 C7 1.466(3) . ?
C14 C13 1.499(3) . ?
C21 C16 1.395(3) . ?
C21 C20 1.399(3) . ?
C16 C17 1.400(3) . ?
C6 C1 1.398(3) . ?
C6 C5 1.392(3) . ?
C1 C2 1.401(3) . ?
C17 H17 0.9500 . ?
C17 C18 1.378(4) . ?
C11 H11 0.9500 . ?
C11 C12 1.347(3) . ?
C8 C9 1.492(3) . ?
C9 H9A 0.9900 . ?
C9 H9B 0.9900 . ?
C12 H12 0.9500 . ?
C18 H18 0.9500 . ?
C18 C19 1.405(4) . ?
C13 H13A 0.9900 . ?
C13 H13B 0.9900 . ?
C20 H20 0.9500 . ?
C20 C19 1.387(3) . ?
C7 H7A 0.9800 . ?
C7 H7B 0.9800 . ?
C7 H7C 0.9800 . ?
C5 H5 0.9500 . ?
C5 C4 1.386(3) . ?
C2 H2 0.9500 . ?
C2 C3 1.380(3) . ?
C3 H3 0.9500 . ?
C3 C4 1.406(3) . ?
C15 H15A 0.9800 . ?
C15 H15B 0.9800 . ?
C15 H15C 0.9800 . ?
C19 H19 0.9500 . ?
C4 H4 0.9500 . ?
O1 C22 1.410(5) . ?
O1 C22 1.410(5) 2 ?
N7 C24 1.15(2) . ?
C24 C25 1.43(2) . ?
C25 H25A 0.9800 . ?
C25 H25B 0.9800 . ?
C25 H25C 0.9800 . ?
C22 H22A 0.9900 . ?
C22 H22B 0.9900 . ?
C22 C23 1.488(8) . ?
C23 H23A 0.9800 . ?
C23 H23B 0.9800 . ?
C23 H23C 0.9800 . ?
F3A P1A 1.69(2) . ?
F2A P1A 1.58(3) . ?
F4A P1A 1.56(2) . ?
F6A P1A 1.771(17) . ?
F6A F4 0.643(12) . ?
F5A P1A 1.62(3) . ?
F1A P1A 1.51(2) . ?
P1A F4 1.64(2) . ?

loop_
_geom_torsion_atom_site_label_1
_geom_torsion_atom_site_label_2
_geom_torsion_atom_site_label_3
_geom_torsion_atom_site_label_4
_geom_torsion
_geom_torsion_site_symmetry_1
_geom_torsion_site_symmetry_2
_geom_torsion_site_symmetry_3
_geom_torsion_site_symmetry_4
_geom_torsion_publ_flag
Pd1 N1 C1 C6 -175.22(14) . . . . ?
Pd1 N1 C1 C2 6.2(3) . . . . ?
Pd1 N1 C8 N2 174.92(13) . . . . ?
Pd1 N1 C8 C9 -4.7(3) . . . . ?
Pd1 N5 C14 N6 -178.71(13) . . . . ?
Pd1 N5 C14 C13 2.4(3) . . . . ?
Pd1 N5 C21 C16 178.13(14) . . . . ?
Pd1 N5 C21 C20 -1.6(3) . . . . ?
P1B F3 P1A F1 -1(2) . . . . ?
P1B F3 P1A F1B -130(8) . . . . ?
P1B F3 P1A F5 119(7) . . . . ?
P1B F3 P1A F2 -41(6) . . . . ?
P1B F3 P1A F3A -57(7) . . . . ?
P1B F3 P1A F2A -149(11) . . . . ?
P1B F3 P1A F4A 140(8) . . . . ?
P1B F3 P1A F6A 32(6) . . . . ?
P1B F3 P1A F1A -148(8) . . . . ?
P1B F3 P1A F4 53(7) . . . . ?
P1B F1 P1A F3 1(3) . . . . ?
P1B F1 P1A F1B 132(8) . . . . ?
P1B F1 P1A F5 -120(8) . . . . ?
P1B F1 P1A F2 42(7) . . . . ?
P1B F1 P1A F3A 59(7) . . . . ?
P1B F1 P1A F4A -140(8) . . . . ?
P1B F1 P1A F6A -33(7) . . . . ?
P1B F1 P1A F5A -151(10) . . . . ?
P1B F1 P1A F1A 148(8) . . . . ?
P1B F1 P1A F4 -52(7) . . . . ?
P1B F1B P1A F3 130(8) . . . . ?
P1B F1B P1A F1 -37(7) . . . . ?
P1B F1B P1A F5 -124(8) . . . . ?
P1B F1B P1A F2 44(7) . . . . ?
P1B F1B P1A F3A 43(7) . . . . ?
P1B F1B P1A F2A 134(8) . . . . ?
P1B F1B P1A F4A -134(8) . . . . ?
P1B F1B P1A F6A 10(3) . . . . ?
P1B F1B P1A F5A -48(7) . . . . ?
P1B F1B P1A F1A -158(8) . . . . ?
P1B F5 F4A P1A -3.7(10) . . . . ?
P1B F5 P1A F3 -124(7) . . . . ?
P1B F5 P1A F1 41(6) . . . . ?
P1B F5 P1A F1B 128(7) . . . . ?
P1B F5 P1A F2 -15(3) . . . . ?
P1B F5 P1A F3A 37(4) . . . . ?
P1B F5 P1A F2A -134(7) . . . . ?
P1B F5 P1A F4A 157(6) . . . . ?
P1B F5 P1A F6A -37(6) . . . . ?
P1B F5 P1A F5A 47(6) . . . . ?
P1B F5 P1A F1A 138(7) . . . . ?
P1B F5 P1A F4 -48(6) . . . . ?
P1B F5 F4 F6A -35.6(19) . . . . ?
P1B F5 F4 P1A 8.5(10) . . . . ?
P1B F2 P1A F3 130(7) . . . . ?
P1B F2 P1A F1 -39(6) . . . . ?
P1B F2 P1A F1B -127(7) . . . . ?
P1B F2 P1A F5 18(3) . . . . ?
P1B F2 P1A F3A -124(7) . . . . ?
P1B F2 P1A F2A 140(7) . . . . ?
P1B F2 P1A F6A 41(6) . . . . ?
P1B F2 P1A F5A -42(6) . . . . ?
P1B F2 P1A F1A -134(7) . . . . ?
P1B F2 P1A F4 49(6) . . . . ?
P1B F3A P1A F3 121(7) . . . . ?
P1B F3A P1A F1 -45(6) . . . . ?
P1B F3A P1A F1B -136(7) . . . . ?
P1B F3A P1A F5 -40(4) . . . . ?
P1B F3A P1A F2 47(6) . . . . ?
P1B F3A P1A F2A 131(7) . . . . ?
P1B F3A P1A F4A -126(9) . . . . ?
P1B F3A P1A F6A 33(6) . . . . ?
P1B F3A P1A F5A -51(6) . . . . ?
P1B F3A P1A F1A -142(7) . . . . ?
P1B F3A P1A F4 39(5) . . . . ?
P1B F2A P1A F3 34(12) . . . . ?
P1B F2A P1A F1B -127(8) . . . . ?
P1B F2A P1A F5 124(8) . . . . ?
P1B F2A P1A F2 -38(7) . . . . ?
P1B F2A P1A F3A -54(7) . . . . ?
P1B F2A P1A F4A 144(8) . . . . ?
P1B F2A P1A F6A 36(7) . . . . ?
P1B F2A P1A F1A -144(8) . . . . ?
P1B F2A P1A F4 56(7) . . . . ?
P1B F4A P1A F3 -133(8) . . . . ?
P1B F4A P1A F1 37(7) . . . . ?
P1B F4A P1A F1B 124(8) . . . . ?
P1B F4A P1A F5 -29(8) . . . . ?
P1B F4A P1A F3A 115(10) . . . . ?
P1B F4A P1A F2A -142(8) . . . . ?
P1B F4A P1A F6A -43(7) . . . . ?
P1B F4A P1A F5A 39(7) . . . . ?
P1B F4A P1A F1A 132(8) . . . . ?
P1B F4A P1A F4 -51(7) . . . . ?
P1B F6A P1A F3 -136(9) . . . . ?
P1B F6A P1A F1 35(8) . . . . ?
P1B F6A P1A F1B -13(4) . . . . ?
P1B F6A P1A F5 123(9) . . . . ?
P1B F6A P1A F2 -48(8) . . . . ?
P1B F6A P1A F3A -44(8) . . . . ?
P1B F6A P1A F2A -136(9) . . . . ?
P1B F6A P1A F4A 129(9) . . . . ?
P1B F6A P1A F5A 45(8) . . . . ?
P1B F6A P1A F4 152(9) . . . . ?
P1B F6A F4 F5 29.6(15) . . . . ?
P1B F6A F4 P1A -3.3(10) . . . . ?
P1B F5A P1A F1 25(9) . . . . ?
P1B F5A P1A F1B 127(7) . . . . ?
P1B F5A P1A F5 -123(7) . . . . ?
P1B F5A P1A F2 38(6) . . . . ?
P1B F5A P1A F3A 54(6) . . . . ?
P1B F5A P1A F4A -144(7) . . . . ?
P1B F5A P1A F6A -35(6) . . . . ?
P1B F5A P1A F1A 144(7) . . . . ?
P1B F5A P1A F4 -56(6) . . . . ?
P1B F1A P1A F3 139(10) . . . . ?
P1B F1A P1A F1 -32(9) . . . . ?
P1B F1A P1A F1B 28(10) . . . . ?
P1B F1A P1A F5 -120(10) . . . . ?
P1B F1A P1A F2 50(9) . . . . ?
P1B F1A P1A F3A 47(9) . . . . ?
P1B F1A P1A F2A 139(10) . . . . ?
P1B F1A P1A F4A -127(10) . . . . ?
P1B F1A P1A F5A -42(9) . . . . ?
P1B F1A P1A F4 -136(13) . . . . ?
F3 P1B F1B P1A -43(7) . . . . ?
F3 P1B F5 F4A 70.9(16) . . . . ?
F3 P1B F5 P1A 48(6) . . . . ?
F3 P1B F5 F4 -80.0(6) . . . . ?
F3 P1B F2 P1A -44(7) . . . . ?
F3 P1B F3A P1A -51(6) . . . . ?
F3 P1B F2A P1A -143(13) . . . . ?
F3 P1B F4A F5 -108.1(16) . . . . ?
F3 P1B F4A P1A 42(8) . . . . ?
F3 P1B F6A P1A 39(8) . . . . ?
F3 P1B F6A F4 66.6(14) . . . . ?
F3 P1B F5A P1A 24(7) . . . . ?
F3 P1B F1A P1A -37(9) . . . . ?
F3 P1B F4 F5 94.0(5) . . . . ?
F3 P1B F4 F6A -111.6(14) . . . . ?
F3 P1B F4 P1A 47(6) . . . . ?
F3 P1A F4 P1B -127(7) . . . . ?
F3 P1A F4 F5 105.1(9) . . . . ?
F3 P1A F4 F6A -105.7(16) . . . . ?
F1 P1B F1B P1A 138(7) . . . . ?
F1 P1B F5 F4A -109.6(16) . . . . ?
F1 P1B F5 P1A -133(6) . . . . ?
F1 P1B F5 F4 99.5(6) . . . . ?
F1 P1B F2 P1A 136(7) . . . . ?
F1 P1B F3A P1A 129(6) . . . . ?
F1 P1B F4A F5 71.6(16) . . . . ?
F1 P1B F4A P1A -138(8) . . . . ?
F1 P1B F6A P1A -141(8) . . . . ?
F1 P1B F6A F4 -114.2(14) . . . . ?
F1 P1B F5A P1A -156(8) . . . . ?
F1 P1B F1A P1A 144(9) . . . . ?
F1 P1B F4 F5 -87.0(5) . . . . ?
F1 P1B F4 F6A 67.5(14) . . . . ?
F1 P1B F4 P1A -134(7) . . . . ?
F1 P1A F4 P1B 40(6) . . . . ?
F1 P1A F4 F5 -88.2(10) . . . . ?
F1 P1A F4 F6A 61.0(15) . . . . ?
F1B P1B F3 P1A 43(7) . . . . ?
F1B P1B F1 P1A -43(7) . . . . ?
F1B P1B F5 F4A -20.3(16) . . . . ?
F1B P1B F5 P1A -44(6) . . . . ?
F1B P1B F5 F4 -171.3(6) . . . . ?
F1B P1B F2 P1A 47(7) . . . . ?
F1B P1B F3A P1A 40(6) . . . . ?
F1B P1B F2A P1A 47(8) . . . . ?
F1B P1B F4A F5 159.4(17) . . . . ?
F1B P1B F4A P1A -51(8) . . . . ?
F1B P1B F5A P1A -47(6) . . . . ?
F1B P1B F1A P1A -151(10) . . . . ?
F1B P1B F4 F5 30(2) . . . . ?
F1B P1B F4 F6A -175.2(19) . . . . ?
F1B P1B F4 P1A -17(5) . . . . ?
N1 C1 C2 C3 180.0(2) . . . . ?
N1 C8 C9 N3 -37.4(3) . . . . ?
N5 C14 C13 N4 -42.3(3) . . . . ?
N5 C21 C16 N6 -0.1(2) . . . . ?
N5 C21 C16 C17 179.91(19) . . . . ?
N5 C21 C20 C19 -179.1(2) . . . . ?
F5 P1B F3 P1A -53(7) . . . . ?
F5 P1B F1 P1A 54(7) . . . . ?
F5 P1B F1B P1A 48(7) . . . . ?
F5 P1B F3A P1A 44(5) . . . . ?
F5 P1B F2A P1A -49(8) . . . . ?
F5 P1B F4A P1A 150(8) . . . . ?
F5 P1B F6A P1A -51(8) . . . . ?
F5 P1B F6A F4 -23.6(14) . . . . ?
F5 P1B F5A P1A 51(6) . . . . ?
F5 P1B F1A P1A 54(9) . . . . ?
F5 P1B F4 F6A 154.4(15) . . . . ?
F5 P1B F4 P1A -47(6) . . . . ?
F5 F4A P1A F3 -104.4(18) . . . . ?
F5 F4A P1A F1 65.3(17) . . . . ?
F5 F4A P1A F1B 152.6(18) . . . . ?
F5 F4A P1A F3A 144(4) . . . . ?
F5 F4A P1A F2A -114(2) . . . . ?
F5 F4A P1A F6A -14.6(18) . . . . ?
F5 F4A P1A F5A 67.5(19) . . . . ?
F5 F4A P1A F1A 160(2) . . . . ?
F5 F4A P1A F4 -22.7(16) . . . . ?
F5 P1A F4 P1B 128(7) . . . . ?
F5 P1A F4 F6A 149.3(16) . . . . ?
F2 P1B F3 P1A 133(7) . . . . ?
F2 P1B F1 P1A -133(8) . . . . ?
F2 P1B F1B P1A -131(7) . . . . ?
F2 P1B F3A P1A -132(7) . . . . ?
F2 P1B F2A P1A 137(8) . . . . ?
F2 P1B F4A F5 -164(2) . . . . ?
F2 P1B F4A P1A -14(6) . . . . ?
F2 P1B F6A P1A 127(8) . . . . ?
F2 P1B F6A F4 154.5(14) . . . . ?
F2 P1B F5A P1A -136(7) . . . . ?
F2 P1B F1A P1A -123(9) . . . . ?
F2 P1B F4 F5 179.3(5) . . . . ?
F2 P1B F4 F6A -26.3(15) . . . . ?
F2 P1B F4 P1A 132(7) . . . . ?
F2 P1A F4 P1B -41(6) . . . . ?
F2 P1A F4 F5 -168.5(12) . . . . ?
F2 P1A F4 F6A -19.3(16) . . . . ?
N3 C11 C12 N4 0.7(2) . . . . ?
N6 C14 C13 N4 138.83(18) . . . . ?
N6 C16 C17 C18 179.7(2) . . . . ?
N2 C6 C1 N1 -0.8(2) . . . . ?
N2 C6 C1 C2 177.97(18) . . . . ?
N2 C6 C5 C4 -179.0(2) . . . . ?
N2 C8 C9 N3 143.06(18) . . . . ?
C14 N5 C21 C16 0.6(2) . . . . ?
C14 N5 C21 C20 -179.2(2) . . . . ?
C14 N6 C16 C21 -0.4(2) . . . . ?
C14 N6 C16 C17 179.6(2) . . . . ?
C21 N5 C14 N6 -0.9(2) . . . . ?
C21 N5 C14 C13 -179.79(19) . . . . ?
C21 C16 C17 C18 -0.3(3) . . . . ?
C21 C20 C19 C18 -1.4(3) . . . . ?
C16 N6 C14 N5 0.8(2) . . . . ?
C16 N6 C14 C13 179.80(18) . . . . ?
C16 C21 C20 C19 1.2(3) . . . . ?
C16 C17 C18 C19 0.1(3) . . . . ?
C6 N2 C8 N1 2.1(2) . . . . ?
C6 N2 C8 C9 -178.30(18) . . . . ?
C6 C1 C2 C3 1.5(3) . . . . ?
C6 C5 C4 C3 1.1(3) . . . . ?
C1 N1 C8 N2 -2.6(2) . . . . ?
C1 N1 C8 C9 177.82(18) . . . . ?
C1 C6 C5 C4 -0.4(3) . . . . ?
C1 C2 C3 C4 -0.8(3) . . . . ?
C17 C18 C19 C20 0.8(4) . . . . ?
C11 N3 C9 C8 -142.1(2) . . . . ?
C11 N3 C10 Pd1 -178.82(15) . . . . ?
C11 N3 C10 N4 -0.6(2) . . . . ?
C8 N1 C1 C6 2.1(2) . . . . ?
C8 N1 C1 C2 -176.5(2) . . . . ?
C8 N2 C6 C1 -0.7(2) . . . . ?
C8 N2 C6 C5 178.1(2) . . . . ?
C9 N3 C11 C12 -176.66(19) . . . . ?
C9 N3 C10 Pd1 -2.2(3) . . . . ?
C9 N3 C10 N4 175.98(17) . . . . ?
C12 N4 C13 C14 -142.2(2) . . . . ?
C12 N4 C10 Pd1 179.25(15) . . . . ?
C12 N4 C10 N3 1.1(2) . . . . ?
C13 N4 C12 C11 -174.29(19) . . . . ?
C13 N4 C10 Pd1 -7.5(3) . . . . ?
C13 N4 C10 N3 174.35(17) . . . . ?
C20 C21 C16 N6 179.67(19) . . . . ?
C20 C21 C16 C17 -0.3(3) . . . . ?
C7 N2 C6 C1 -178.00(19) . . . . ?
C7 N2 C6 C5 0.8(4) . . . . ?
C7 N2 C8 N1 179.37(19) . . . . ?
C7 N2 C8 C9 -1.0(3) . . . . ?
C5 C6 C1 N1 -179.72(19) . . . . ?
C5 C6 C1 C2 -0.9(3) . . . . ?
C10 N3 C11 C12 0.0(2) . . . . ?
C10 N3 C9 C8 41.8(3) . . . . ?
C10 N4 C12 C11 -1.1(2) . . . . ?
C10 N4 C13 C14 45.5(3) . . . . ?
C2 C3 C4 C5 -0.5(4) . . . . ?
C15 N6 C14 N5 176.8(2) . . . . ?
C15 N6 C14 C13 -4.2(3) . . . . ?
C15 N6 C16 C21 -176.66(19) . . . . ?
C15 N6 C16 C17 3.3(4) . . . . ?
C22 O1 C22 C23 179.9(4) 2 . . . ?
F3A P1B F3 P1A 116(7) . . . . ?
F3A P1B F1 P1A -115(8) . . . . ?
F3A P1B F1B P1A -133(7) . . . . ?
F3A P1B F5 F4A -25(5) . . . . ?
F3A P1B F5 P1A -48(6) . . . . ?
F3A P1B F5 F4 -176(4) . . . . ?
F3A P1B F2 P1A 55(7) . . . . ?
F3A P1B F2A P1A 120(8) . . . . ?
F3A P1B F4A F5 170.8(17) . . . . ?
F3A P1B F4A P1A -39(7) . . . . ?
F3A P1B F6A P1A 130(8) . . . . ?
F3A P1B F6A F4 157.5(15) . . . . ?
F3A P1B F5A P1A -118(7) . . . . ?
F3A P1B F1A P1A -128(9) . . . . ?
F3A P1B F4 F5 179.0(9) . . . . ?
F3A P1B F4 F6A -26.6(17) . . . . ?
F3A P1B F4 P1A 132(7) . . . . ?
F3A P1A F4 P1B -38(6) . . . . ?
F3A P1A F4 F5 -166.2(15) . . . . ?
F3A P1A F4 F6A -17.0(19) . . . . ?
F2A P1B F3 P1A 33(12) . . . . ?
F2A P1B F1B P1A -41(7) . . . . ?
F2A P1B F5 F4A 62.4(19) . . . . ?
F2A P1B F5 P1A 39(6) . . . . ?
F2A P1B F5 F4 -88.5(11) . . . . ?
F2A P1B F2 P1A -36(7) . . . . ?
F2A P1B F3A P1A -43(6) . . . . ?
F2A P1B F4A F5 -116.1(18) . . . . ?
F2A P1B F4A P1A 34(8) . . . . ?
F2A P1B F6A P1A 39(8) . . . . ?
F2A P1B F6A F4 66.0(18) . . . . ?
F2A P1B F5A P1A -1(6) . . . . ?
F2A P1B F1A P1A -37(9) . . . . ?
F2A P1B F4 F5 90.3(11) . . . . ?
F2A P1B F4 F6A -115.3(17) . . . . ?
F2A P1B F4 P1A 43(6) . . . . ?
F2A P1A F4 P1B -131(7) . . . . ?
F2A P1A F4 F5 101.4(15) . . . . ?
F2A P1A F4 F6A -109(2) . . . . ?
F4A P1B F3 P1A -35(7) . . . . ?
F4A P1B F1 P1A 35(7) . . . . ?
F4A P1B F1B P1A 41(7) . . . . ?
F4A P1B F5 P1A -23(6) . . . . ?
F4A P1B F5 F4 -150.9(17) . . . . ?
F4A P1B F2 P1A 12(5) . . . . ?
F4A P1B F3A P1A 28(5) . . . . ?
F4A P1B F2A P1A -32(8) . . . . ?
F4A P1B F6A P1A -44(8) . . . . ?
F4A P1B F6A F4 -17.0(15) . . . . ?
F4A P1B F5A P1A 32(6) . . . . ?
F4A P1B F1A P1A 49(9) . . . . ?
F4A P1B F4 F5 9.4(5) . . . . ?
F4A P1B F4 F6A 163.9(14) . . . . ?
F4A P1B F4 P1A -38(6) . . . . ?
F4A F5 P1A F3 78.8(18) . . . . ?
F4A F5 P1A F1 -115.5(17) . . . . ?
F4A F5 P1A F1B -29.0(19) . . . . ?
F4A F5 P1A F2 -172(4) . . . . ?
F4A F5 P1A F3A -120(6) . . . . ?
F4A F5 P1A F2A 69(2) . . . . ?
F4A F5 P1A F6A 166.1(17) . . . . ?
F4A F5 P1A F5A -109.7(19) . . . . ?
F4A F5 P1A F1A -18.6(19) . . . . ?
F4A F5 P1A F4 155.4(17) . . . . ?
F4A F5 F4 P1B -49(3) . . . . ?
F4A F5 F4 F6A -85(3) . . . . ?
F4A F5 F4 P1A -41(3) . . . . ?
F4A P1A F4 P1B 137(7) . . . . ?
F4A P1A F4 F5 9.1(6) . . . . ?
F4A P1A F4 F6A 158.3(16) . . . . ?
F6A P1B F3 P1A -143(7) . . . . ?
F6A P1B F1 P1A 143(8) . . . . ?
F6A P1B F5 F4A 160.9(16) . . . . ?
F6A P1B F5 P1A 138(6) . . . . ?
F6A P1B F5 F4 10.0(6) . . . . ?
F6A P1B F2 P1A -134(7) . . . . ?
F6A P1B F3A P1A -142(6) . . . . ?
F6A P1B F2A P1A -139(8) . . . . ?
F6A P1B F4A F5 -20.1(17) . . . . ?
F6A P1B F4A P1A 130(8) . . . . ?
F6A P1B F5A P1A 140(7) . . . . ?
F6A P1B F1A P1A 20(8) . . . . ?
F6A P1B F4 F5 -154.4(15) . . . . ?
F6A P1B F4 P1A 158(7) . . . . ?
F6A P1A F4 P1B -21(7) . . . . ?
F6A P1A F4 F5 -149.3(16) . . . . ?
F5A P1B F3 P1A -27(7) . . . . ?
F5A P1B F1 P1A 27(10) . . . . ?
F5A P1B F1B P1A 126(7) . . . . ?
F5A P1B F5 F4A -103.9(19) . . . . ?
F5A P1B F5 P1A -127(6) . . . . ?
F5A P1B F5 F4 105.2(12) . . . . ?
F5A P1B F2 P1A 132(7) . . . . ?
F5A P1B F3A P1A 122(6) . . . . ?
F5A P1B F2A P1A 1(8) . . . . ?
F5A P1B F4A F5 73.4(19) . . . . ?
F5A P1B F4A P1A -137(8) . . . . ?
F5A P1B F6A P1A -130(8) . . . . ?
F5A P1B F6A F4 -102.7(16) . . . . ?
F5A P1B F1A P1A 134(9) . . . . ?
F5A P1B F4 F5 -74.1(9) . . . . ?
F5A P1B F4 F6A 80.3(16) . . . . ?
F5A P1B F4 P1A -121(7) . . . . ?
F5A P1A F4 P1B 51(6) . . . . ?
F5A P1A F4 F5 -77.3(11) . . . . ?
F5A P1A F4 F6A 71.9(17) . . . . ?
F1A P1B F3 P1A 28(7) . . . . ?
F1A P1B F1 P1A -28(7) . . . . ?
F1A P1B F1B P1A 22(8) . . . . ?
F1A P1B F5 F4A -13.2(17) . . . . ?
F1A P1B F5 P1A -36(6) . . . . ?
F1A P1B F5 F4 -164.1(9) . . . . ?
F1A P1B F2 P1A 39(6) . . . . ?
F1A P1B F3A P1A 33(6) . . . . ?
F1A P1B F2A P1A 32(8) . . . . ?
F1A P1B F4A F5 165.3(19) . . . . ?
F1A P1B F4A P1A -45(8) . . . . ?
F1A P1B F6A P1A -16(7) . . . . ?
F1A P1B F6A F4 11(5) . . . . ?
F1A P1B F5A P1A -31(6) . . . . ?
F1A P1B F4 F5 29.0(17) . . . . ?
F1A P1B F4 F6A -176.5(17) . . . . ?
F1A P1B F4 P1A -18(6) . . . . ?
F1A P1A F4 P1B 145(10) . . . . ?
F1A P1A F4 F5 18(4) . . . . ?
F1A P1A F4 F6A 167(5) . . . . ?
P1A F5 F4A P1B 3.7(10) . . . . ?
P1A F5 F4 P1B -8.5(10) . . . . ?
P1A F5 F4 F6A -44(2) . . . . ?
P1A F6A F4 P1B 3.3(10) . . . . ?
P1A F6A F4 F5 32.9(15) . . . . ?
F4 P1B F3 P1A -121(7) . . . . ?
F4 P1B F1 P1A 122(8) . . . . ?
F4 P1B F1B P1A 20(6) . . . . ?
F4 P1B F5 F4A 150.9(17) . . . . ?
F4 P1B F5 P1A 128(6) . . . . ?
F4 P1B F2 P1A -124(7) . . . . ?
F4 P1B F3A P1A -131(7) . . . . ?
F4 P1B F2A P1A -118(8) . . . . ?
F4 P1B F4A F5 -26.9(16) . . . . ?
F4 P1B F4A P1A 123(8) . . . . ?
F4 P1B F6A P1A -27(8) . . . . ?
F4 P1B F5A P1A 116(7) . . . . ?
F4 P1B F1A P1A 27(9) . . . . ?
F4 F5 F4A P1B 38.2(19) . . . . ?
F4 F5 F4A P1A 35(2) . . . . ?
F4 F5 P1A F3 -76.6(10) . . . . ?
F4 F5 P1A F1 89.1(7) . . . . ?
F4 F5 P1A F1B 175.6(14) . . . . ?
F4 F5 P1A F2 33(4) . . . . ?
F4 F5 P1A F3A 84(6) . . . . ?
F4 F5 P1A F2A -86.7(14) . . . . ?
F4 F5 P1A F4A -155.4(17) . . . . ?
F4 F5 P1A F6A 10.7(5) . . . . ?
F4 F5 P1A F5A 94.9(12) . . . . ?
F4 F5 P1A F1A -174.0(14) . . . . ?
F4 F6A P1A F3 72.5(16) . . . . ?
F4 F6A P1A F1 -116.7(16) . . . . ?
F4 F6A P1A F1B -165(5) . . . . ?
F4 F6A P1A F5 -28.4(15) . . . . ?
F4 F6A P1A F2 159.9(16) . . . . ?
F4 F6A P1A F3A 164.1(18) . . . . ?
F4 F6A P1A F2A 72(2) . . . . ?
F4 F6A P1A F4A -22.9(17) . . . . ?
F4 F6A P1A F5A -106.9(18) . . . . ?
